data_1504980
loop_
_publ_author_name
'K\"urti, L\'aszl\'o'
'Czak\'o, Barbara'
'Corey, E. J.'

_publ_section_title
;
 A short, scalable synthesis of the carbocyclic core of the
 anti-angiogenic cortistatins from (+)-estrone by B-ring expansion.
;
_journal_issue 22
_journal_name_full 'Organic letters'
_journal_page_first 5247
_journal_page_last 5250
_journal_paper_doi 10.1021/ol802328n
_journal_volume 10
_journal_year 2008
_chemical_absolute_configuration rm
_chemical_compound_source 'chemical synthesis'
_chemical_formula_iupac 'C22 H30 O4'
_chemical_formula_moiety 'C22 H30 O4'
_chemical_formula_structural 'C22 H30 O4'
_chemical_formula_sum 'C22 H30 O4'
_chemical_formula_weight 358.46
_chemical_name_systematic
; 
 ? 
;
_space_group_IT_number 4
_symmetry_cell_setting monoclinic
_symmetry_Int_Tables_number 4
_symmetry_space_group_name_Hall 'P 2yb'
_symmetry_space_group_name_H-M 'P 1 21 1'
_atom_sites_solution_hydrogens geom
_atom_sites_solution_primary direct
_atom_sites_solution_secondary difmap
_audit_creation_method SHELXL-97
_cell_angle_alpha 90.00
_cell_angle_beta 90.572(1)
_cell_angle_gamma 90.00
_cell_formula_units_Z 2
_cell_length_a 6.1561(1)
_cell_length_b 10.6114(1)
_cell_length_c 14.3465(2)
_cell_measurement_reflns_used 11626
_cell_measurement_temperature 193(2)
_cell_measurement_theta_max 27.50
_cell_measurement_theta_min 2.39
_cell_volume 937.14(2)
_computing_cell_refinement 'SAINT V7.34A (Bruker AXS, 2006b)'
_computing_data_collection 'APEX2 v2.1-0 (Bruker AXS, 2006a)'
_computing_data_reduction 'SAINT V7.34A (Bruker AXS, 2006b)'
_computing_molecular_graphics 'SHELXTL v6.12 (Bruker AXS, 2001)'
_computing_publication_material 'SHELXTL v6.12 (Bruker AXS, 2001)'
_computing_structure_refinement 'SHELXTL v6.12 (Bruker AXS, 2001)'
_computing_structure_solution 'SHELXTL v6.12 (Bruker AXS, 2001)'
_diffrn_ambient_temperature 193(2)
_diffrn_detector_area_resol_mean 836.6
_diffrn_measured_fraction_theta_full 1.000
_diffrn_measured_fraction_theta_max 1.000
_diffrn_measurement_device_type 'Bruker APEX II CCD'
_diffrn_measurement_method '\w scans, 3203 0.5\% rotations'
_diffrn_radiation_monochromator graphite
_diffrn_radiation_source 'fine-focus sealed tube'
_diffrn_radiation_type 'Mo K\a'
_diffrn_radiation_wavelength 0.71073
_diffrn_reflns_av_R_equivalents 0.0245
_diffrn_reflns_av_sigmaI/netI 0.0146
_diffrn_reflns_limit_h_max 7
_diffrn_reflns_limit_h_min -7
_diffrn_reflns_limit_k_max 13
_diffrn_reflns_limit_k_min -13
_diffrn_reflns_limit_l_max 18
_diffrn_reflns_limit_l_min -18
_diffrn_reflns_number 27018
_diffrn_reflns_theta_full 27.50
_diffrn_reflns_theta_max 27.50
_diffrn_reflns_theta_min 2.39
_diffrn_standards_decay_% 0
_diffrn_standards_number 0
_exptl_absorpt_coefficient_mu 0.086
_exptl_absorpt_correction_T_max 0.9936
_exptl_absorpt_correction_T_min 0.9686
_exptl_absorpt_correction_type multi-scan
_exptl_absorpt_process_details 'SADABS (Bruker AXS, 2004)'
_exptl_crystal_colour Colorless
_exptl_crystal_density_diffrn 1.270
_exptl_crystal_density_method 'not measured'
_exptl_crystal_description Plate
_exptl_crystal_F_000 388
_exptl_crystal_size_max 0.375
_exptl_crystal_size_mid 0.300
_exptl_crystal_size_min 0.075
_refine_diff_density_max 0.197
_refine_diff_density_min -0.145
_refine_diff_density_rms 0.030
_refine_ls_abs_structure_details 'Flack H D (1983), Acta Cryst. A39, 876-881'
_refine_ls_abs_structure_Flack 0.2(9)
_refine_ls_extinction_method none
_refine_ls_goodness_of_fit_ref 1.031
_refine_ls_hydrogen_treatment mixed
_refine_ls_matrix_type full
_refine_ls_number_parameters 240
_refine_ls_number_reflns 4287
_refine_ls_number_restraints 1
_refine_ls_restrained_S_all 1.031
_refine_ls_R_factor_all 0.0382
_refine_ls_R_factor_gt 0.0354
_refine_ls_shift/su_max 0.000
_refine_ls_shift/su_mean 0.000
_refine_ls_structure_factor_coef Fsqd
_refine_ls_weighting_details 'w=1/[\s^2^(Fo^2^)+(0.0505P)^2^+0.1432P] where P=(Fo^2^+2Fc^2^)/3'
_refine_ls_weighting_scheme calc
_refine_ls_wR_factor_gt 0.0919
_refine_ls_wR_factor_ref 0.0942
_reflns_number_gt 4018
_reflns_number_total 4287
_reflns_threshold_expression I>2\s(I)
_cod_data_source_file ol802328n_si_002.cif
_cod_data_source_block ejc143
_cod_depositor_comments
;
The following automatic conversions were performed:

'_symmetry_cell_setting' value 'Monoclinic' changed to 'monoclinic'
according to /home/saulius/struct/CIF-dictionaries/cif_core.dic
dictionary named 'cif_core.dic' version 2.4.1 from 2010-06-29.

Automatic conversion script
Id: cif_fix_values 1715 2011-07-08 13:25:40Z adriana 
;
_cod_original_sg_symbol_H-M 'P 21'
_cod_database_code 1504980

loop_
_symmetry_equiv_pos_as_xyz
'x, y, z'
'-x, y+1/2, -z'

loop_
_atom_site_label
_atom_site_type_symbol
_atom_site_fract_x
_atom_site_fract_y
_atom_site_fract_z
_atom_site_U_iso_or_equiv
_atom_site_adp_type
_atom_site_occupancy
_atom_site_symmetry_multiplicity
_atom_site_calc_flag
_atom_site_refinement_flags
C1 C 1.1100(3) 0.62781(15) 0.79040(11) 0.0436(3) Uani 1 1 d .
H1A H 1.0790 0.7018 0.7504 0.052 Uiso 1 1 calc R
H1B H 1.2589 0.5974 0.7778 0.052 Uiso 1 1 calc R
C2 C 1.0830(3) 0.66094(18) 0.89462(11) 0.0496(4) Uani 1 1 d .
H2A H 1.2260 0.6614 0.9268 0.060 Uiso 1 1 calc R
H2B H 1.0162 0.7453 0.9013 0.060 Uiso 1 1 calc R
C3 C 0.9361(2) 0.56008(18) 0.93650(10) 0.0463(4) Uani 1 1 d .
C3A C 0.9455(2) 0.44918(15) 0.86653(10) 0.0365(3) Uani 1 1 d .
C4 C 0.7562(2) 0.35676(17) 0.86518(10) 0.0461(4) Uani 1 1 d .
H4A H 0.6177 0.4042 0.8662 0.055 Uiso 1 1 calc R
H4B H 0.7631 0.3033 0.9217 0.055 Uiso 1 1 calc R
C5 C 0.7611(3) 0.27298(15) 0.77853(11) 0.0445(4) Uani 1 1 d .
H5A H 0.6297 0.2192 0.7780 0.053 Uiso 1 1 calc R
H5B H 0.8890 0.2166 0.7832 0.053 Uiso 1 1 calc R
C5A C 0.7712(2) 0.34446(12) 0.68610(10) 0.0324(3) Uani 1 1 d .
C6 C 0.7903(2) 0.24704(13) 0.60665(11) 0.0392(3) Uani 1 1 d .
H6A H 0.9435 0.2192 0.6032 0.047 Uiso 1 1 calc R
H6B H 0.7017 0.1724 0.6228 0.047 Uiso 1 1 calc R
C6A C 0.7198(2) 0.29302(13) 0.51148(10) 0.0354(3) Uani 1 1 d .
C7 C 0.5373(3) 0.24358(14) 0.46770(11) 0.0412(3) Uani 1 1 d .
H7 H 0.4603 0.1777 0.4976 0.049 Uiso 1 1 calc R
C8 C 0.4621(3) 0.28669(16) 0.38147(11) 0.0438(3) Uani 1 1 d .
H8 H 0.3375 0.2501 0.3528 0.053 Uiso 1 1 calc R
C9 C 0.5725(3) 0.38389(16) 0.33844(10) 0.0424(3) Uani 1 1 d .
C10 C 0.7590(3) 0.43344(15) 0.38043(10) 0.0413(3) Uani 1 1 d .
H10 H 0.8358 0.4989 0.3499 0.050 Uiso 1 1 calc R
C10A C 0.8348(2) 0.38928(14) 0.46568(10) 0.0355(3) Uani 1 1 d .
C11 C 1.0347(2) 0.44598(15) 0.51069(10) 0.0399(3) Uani 1 1 d .
H11A H 1.1049 0.5031 0.4655 0.048 Uiso 1 1 calc R
H11B H 1.1388 0.3776 0.5256 0.048 Uiso 1 1 calc R
C12 C 0.9870(2) 0.51959(14) 0.59982(9) 0.0357(3) Uani 1 1 d .
H12A H 0.8513 0.5680 0.5901 0.043 Uiso 1 1 calc R
H12B H 1.1058 0.5811 0.6103 0.043 Uiso 1 1 calc R
C12A C 0.9631(2) 0.43963(13) 0.68812(9) 0.0310(3) Uani 1 1 d .
H12C H 1.0999 0.3897 0.6959 0.037 Uiso 1 1 calc R
C12B C 0.9416(2) 0.52265(13) 0.77379(9) 0.0324(3) Uani 1 1 d .
H12D H 0.7964 0.5645 0.7691 0.039 Uiso 1 1 calc R
O13 O 1.0020(2) 0.52860(18) 1.02882(8) 0.0675(4) Uani 1 1 d .
C14 C 0.8210(3) 0.52047(18) 1.08582(12) 0.0521(4) Uani 1 1 d .
H14A H 0.8410 0.5736 1.1420 0.063 Uiso 1 1 calc R
H14B H 0.7976 0.4323 1.1059 0.063 Uiso 1 1 calc R
C15 C 0.6315(3) 0.5661(3) 1.02882(12) 0.0678(6) Uani 1 1 d .
H15A H 0.5273 0.4968 1.0170 0.081 Uiso 1 1 calc R
H15B H 0.5552 0.6353 1.0613 0.081 Uiso 1 1 calc R
O16 O 0.7212(2) 0.60950(15) 0.94445(8) 0.0594(4) Uani 1 1 d .
C17 C 1.1615(2) 0.37985(17) 0.88355(11) 0.0462(4) Uani 1 1 d .
H17A H 1.1853 0.3191 0.8332 0.069 Uiso 1 1 calc R
H17B H 1.1561 0.3352 0.9433 0.069 Uiso 1 1 calc R
H17C H 1.2808 0.4410 0.8850 0.069 Uiso 1 1 calc R
O18 O 0.56682(15) 0.40985(11) 0.67811(7) 0.0390(2) Uani 1 1 d .
H18 H 0.548(3) 0.431(2) 0.6239(15) 0.058 Uiso 1 1 d .
O19 O 0.5127(2) 0.43755(14) 0.25527(8) 0.0579(3) Uani 1 1 d .
C20 C 0.3269(4) 0.3862(3) 0.20908(13) 0.0703(6) Uani 1 1 d .
H20A H 0.2933 0.4364 0.1534 0.106 Uiso 1 1 calc R
H20B H 0.2027 0.3880 0.2513 0.106 Uiso 1 1 calc R
H20C H 0.3568 0.2990 0.1908 0.106 Uiso 1 1 calc R

loop_
_atom_site_aniso_label
_atom_site_aniso_U_11
_atom_site_aniso_U_22
_atom_site_aniso_U_33
_atom_site_aniso_U_23
_atom_site_aniso_U_13
_atom_site_aniso_U_12
C1 0.0494(9) 0.0433(8) 0.0382(7) 0.0008(6) -0.0002(6) -0.0106(7)
C2 0.0528(10) 0.0554(9) 0.0405(8) -0.0042(7) -0.0064(7) -0.0040(8)
C3 0.0328(7) 0.0738(11) 0.0324(7) 0.0027(7) -0.0023(5) 0.0052(7)
C3A 0.0242(6) 0.0511(8) 0.0341(7) 0.0093(6) -0.0012(5) -0.0018(6)
C4 0.0326(7) 0.0687(11) 0.0368(7) 0.0169(7) -0.0011(6) -0.0134(7)
C5 0.0414(8) 0.0452(9) 0.0467(9) 0.0157(7) -0.0049(6) -0.0124(6)
C5A 0.0266(6) 0.0319(6) 0.0387(7) 0.0056(5) 0.0009(5) -0.0011(5)
C6 0.0396(8) 0.0273(6) 0.0505(8) 0.0021(6) 0.0007(6) 0.0007(6)
C6A 0.0382(7) 0.0287(6) 0.0394(7) -0.0051(5) 0.0072(6) 0.0009(5)
C7 0.0438(8) 0.0349(7) 0.0452(8) -0.0048(6) 0.0080(6) -0.0064(6)
C8 0.0412(8) 0.0485(8) 0.0416(8) -0.0091(7) 0.0050(6) -0.0097(7)
C9 0.0449(8) 0.0485(8) 0.0339(7) -0.0068(6) 0.0077(6) -0.0046(7)
C10 0.0448(8) 0.0440(8) 0.0354(7) -0.0044(6) 0.0118(6) -0.0093(6)
C10A 0.0336(6) 0.0360(7) 0.0371(6) -0.0082(6) 0.0106(5) 0.0003(5)
C11 0.0333(7) 0.0472(8) 0.0394(7) -0.0021(6) 0.0101(6) -0.0073(6)
C12 0.0370(7) 0.0356(7) 0.0346(7) 0.0034(5) 0.0044(5) -0.0075(6)
C12A 0.0258(6) 0.0320(6) 0.0354(6) 0.0038(5) 0.0033(5) -0.0004(5)
C12B 0.0271(6) 0.0374(7) 0.0327(6) 0.0040(5) 0.0011(5) 0.0012(5)
O13 0.0415(6) 0.1289(13) 0.0319(6) 0.0093(7) -0.0039(5) 0.0023(7)
C14 0.0580(10) 0.0547(9) 0.0438(8) 0.0005(7) 0.0096(7) 0.0018(8)
C15 0.0418(9) 0.1246(19) 0.0371(8) -0.0155(10) 0.0045(7) -0.0059(11)
O16 0.0433(6) 0.0947(10) 0.0403(6) -0.0042(6) 0.0017(5) 0.0200(6)
C17 0.0313(7) 0.0551(9) 0.0520(9) 0.0116(7) -0.0062(6) 0.0041(7)
O18 0.0269(5) 0.0533(6) 0.0368(5) 0.0021(5) 0.0006(4) 0.0036(4)
O19 0.0624(7) 0.0732(8) 0.0381(6) 0.0055(6) -0.0034(5) -0.0209(6)
C20 0.0655(12) 0.0990(16) 0.0463(9) 0.0110(11) -0.0124(8) -0.0208(12)

loop_
_atom_type_symbol
_atom_type_description
_atom_type_scat_dispersion_real
_atom_type_scat_dispersion_imag
_atom_type_scat_source
C C 0.0033 0.0016 'International Tables Vol C Tables 4.2.6.8 and 6.1.1.4'
H H 0.0000 0.0000 'International Tables Vol C Tables 4.2.6.8 and 6.1.1.4'
O O 0.0106 0.0060 'International Tables Vol C Tables 4.2.6.8 and 6.1.1.4'

loop_
_geom_angle_atom_site_label_1
_geom_angle_atom_site_label_2
_geom_angle_atom_site_label_3
_geom_angle
C12B C1 C2 103.62(12)
C12B C1 H1A 111.0
C2 C1 H1A 111.0
C12B C1 H1B 111.0
C2 C1 H1B 111.0
H1A C1 H1B 109.0
C3 C2 C1 106.91(13)
C3 C2 H2A 110.3
C1 C2 H2A 110.3
C3 C2 H2B 110.3
C1 C2 H2B 110.3
H2A C2 H2B 108.6
O13 C3 O16 105.54(12)
O13 C3 C2 111.51(14)
O16 C3 C2 109.04(15)
O13 C3 C3A 114.42(15)
O16 C3 C3A 111.79(13)
C2 C3 C3A 104.56(12)
C4 C3A C17 110.76(13)
C4 C3A C12B 108.02(11)
C17 C3A C12B 112.63(11)
C4 C3A C3 117.66(13)
C17 C3A C3 107.37(12)
C12B C3A C3 100.07(12)
C3A C4 C5 111.31(12)
C3A C4 H4A 109.4
C5 C4 H4A 109.4
C3A C4 H4B 109.4
C5 C4 H4B 109.4
H4A C4 H4B 108.0
C4 C5 C5A 114.70(12)
C4 C5 H5A 108.6
C5A C5 H5A 108.6
C4 C5 H5B 108.6
C5A C5 H5B 108.6
H5A C5 H5B 107.6
O18 C5A C5 105.37(11)
O18 C5A C6 109.67(11)
C5 C5A C6 108.18(11)
O18 C5A C12A 110.59(11)
C5 C5A C12A 110.08(11)
C6 C5A C12A 112.66(11)
C6A C6 C5A 115.34(11)
C6A C6 H6A 108.4
C5A C6 H6A 108.4
C6A C6 H6B 108.4
C5A C6 H6B 108.4
H6A C6 H6B 107.5
C7 C6A C10A 118.19(14)
C7 C6A C6 120.82(13)
C10A C6A C6 120.98(13)
C6A C7 C8 122.60(14)
C6A C7 H7 118.7
C8 C7 H7 118.7
C9 C8 C7 118.71(15)
C9 C8 H8 120.6
C7 C8 H8 120.6
O19 C9 C8 124.72(15)
O19 C9 C10 115.65(14)
C8 C9 C10 119.63(14)
C10A C10 C9 121.49(14)
C10A C10 H10 119.3
C9 C10 H10 119.3
C10 C10A C6A 119.34(13)
C10 C10A C11 120.58(13)
C6A C10A C11 120.06(13)
C10A C11 C12 113.53(11)
C10A C11 H11A 108.9
C12 C11 H11A 108.9
C10A C11 H11B 108.9
C12 C11 H11B 108.9
H11A C11 H11B 107.7
C11 C12 C12A 115.41(12)
C11 C12 H12A 108.4
C12A C12 H12A 108.4
C11 C12 H12B 108.4
C12A C12 H12B 108.4
H12A C12 H12B 107.5
C12B C12A C12 110.95(11)
C12B C12A C5A 108.65(11)
C12 C12A C5A 115.06(11)
C12B C12A H12C 107.3
C12 C12A H12C 107.3
C5A C12A H12C 107.3
C12A C12B C1 118.80(11)
C12A C12B C3A 113.84(11)
C1 C12B C3A 103.20(11)
C12A C12B H12D 106.8
C1 C12B H12D 106.8
C3A C12B H12D 106.8
C14 O13 C3 109.85(13)
O13 C14 C15 106.43(14)
O13 C14 H14A 110.4
C15 C14 H14A 110.4
O13 C14 H14B 110.4
C15 C14 H14B 110.4
H14A C14 H14B 108.6
O16 C15 C14 105.31(14)
O16 C15 H15A 110.7
C14 C15 H15A 110.7
O16 C15 H15B 110.7
C14 C15 H15B 110.7
H15A C15 H15B 108.8
C15 O16 C3 108.61(14)
C3A C17 H17A 109.5
C3A C17 H17B 109.5
H17A C17 H17B 109.5
C3A C17 H17C 109.5
H17A C17 H17C 109.5
H17B C17 H17C 109.5
C5A O18 H18 109.0(15)
C9 O19 C20 117.01(14)
O19 C20 H20A 109.5
O19 C20 H20B 109.5
H20A C20 H20B 109.5
O19 C20 H20C 109.5
H20A C20 H20C 109.5
H20B C20 H20C 109.5

loop_
_geom_bond_atom_site_label_1
_geom_bond_atom_site_label_2
_geom_bond_distance
C1 C12B 1.540(2)
C1 C2 1.547(2)
C1 H1A 0.9900
C1 H1B 0.9900
C2 C3 1.528(3)
C2 H2A 0.9900
C2 H2B 0.9900
C3 O13 1.4211(18)
C3 O16 1.4289(19)
C3 C3A 1.548(2)
C3A C4 1.523(2)
C3A C17 1.5371(19)
C3A C12B 1.5421(18)
C4 C5 1.529(2)
C4 H4A 0.9900
C4 H4B 0.9900
C5 C5A 1.5295(19)
C5 H5A 0.9900
C5 H5B 0.9900
C5A O18 1.4402(16)
C5A C6 1.544(2)
C5A C12A 1.5543(18)
C6 C6A 1.510(2)
C6 H6A 0.9900
C6 H6B 0.9900
C6A C7 1.385(2)
C6A C10A 1.409(2)
C7 C8 1.394(2)
C7 H7 0.9500
C8 C9 1.384(2)
C8 H8 0.9500
C9 O19 1.369(2)
C9 C10 1.394(2)
C10 C10A 1.386(2)
C10 H10 0.9500
C10A C11 1.509(2)
C11 C12 1.529(2)
C11 H11A 0.9900
C11 H11B 0.9900
C12 C12A 1.5330(18)
C12 H12A 0.9900
C12 H12B 0.9900
C12A C12B 1.5190(19)
C12A H12C 1.0000
C12B H12D 1.0000
O13 C14 1.391(2)
C14 C15 1.499(3)
C14 H14A 0.9900
C14 H14B 0.9900
C15 O16 1.413(2)
C15 H15A 0.9900
C15 H15B 0.9900
C17 H17A 0.9800
C17 H17B 0.9800
C17 H17C 0.9800
O18 H18 0.82(2)
O19 C20 1.424(2)
C20 H20A 0.9800
C20 H20B 0.9800
C20 H20C 0.9800

loop_
_geom_torsion_atom_site_label_1
_geom_torsion_atom_site_label_2
_geom_torsion_atom_site_label_3
_geom_torsion_atom_site_label_4
_geom_torsion
C12B C1 C2 C3 10.20(17)
C1 C2 C3 O13 142.74(15)
C1 C2 C3 O16 -101.12(16)
C1 C2 C3 C3A 18.58(17)
O13 C3 C3A C4 81.43(16)
O16 C3 C3A C4 -38.46(18)
C2 C3 C3A C4 -156.29(13)
O13 C3 C3A C17 -44.25(17)
O16 C3 C3A C17 -164.14(13)
C2 C3 C3A C17 78.02(14)
O13 C3 C3A C12B -161.97(12)
O16 C3 C3A C12B 78.14(15)
C2 C3 C3A C12B -39.69(14)
C17 C3A C4 C5 -69.70(16)
C12B C3A C4 C5 54.09(16)
C3 C3A C4 C5 166.30(13)
C3A C4 C5 C5A -53.99(17)
C4 C5 C5A O18 -66.40(15)
C4 C5 C5A C6 176.35(12)
C4 C5 C5A C12A 52.86(16)
O18 C5A C6 C6A 43.75(16)
C5 C5A C6 C6A 158.19(12)
C12A C5A C6 C6A -79.89(15)
C5A C6 C6A C7 -112.88(15)
C5A C6 C6A C10A 65.68(17)
C10A C6A C7 C8 -1.1(2)
C6 C6A C7 C8 177.53(14)
C6A C7 C8 C9 -0.9(2)
C7 C8 C9 O19 -177.99(15)
C7 C8 C9 C10 2.0(2)
O19 C9 C10 C10A 178.72(14)
C8 C9 C10 C10A -1.3(2)
C9 C10 C10A C6A -0.7(2)
C9 C10 C10A C11 -178.85(14)
C7 C6A C10A C10 1.8(2)
C6 C6A C10A C10 -176.79(13)
C7 C6A C10A C11 -179.99(13)
C6 C6A C10A C11 1.42(19)
C10 C10A C11 C12 112.04(15)
C6A C10A C11 C12 -66.14(18)
C10A C11 C12 C12A 81.46(17)
C11 C12 C12A C12B 173.60(12)
C11 C12 C12A C5A -62.56(17)
O18 C5A C12A C12B 62.45(14)
C5 C5A C12A C12B -53.58(14)
C6 C5A C12A C12B -174.42(11)
O18 C5A C12A C12 -62.60(15)
C5 C5A C12A C12 -178.63(12)
C6 C5A C12A C12 60.53(15)
C12 C12A C12B C1 -50.96(16)
C5A C12A C12B C1 -178.39(12)
C12 C12A C12B C3A -172.81(11)
C5A C12A C12B C3A 59.75(14)
C2 C1 C12B C12A -162.37(13)
C2 C1 C12B C3A -35.31(15)
C4 C3A C12B C12A -59.90(15)
C17 C3A C12B C12A 62.75(16)
C3 C3A C12B C12A 176.49(11)
C4 C3A C12B C1 169.96(13)
C17 C3A C12B C1 -67.39(16)
C3 C3A C12B C1 46.35(13)
O16 C3 O13 C14 17.8(2)
C2 C3 O13 C14 136.09(16)
C3A C3 O13 C14 -105.49(17)
C3 O13 C14 C15 -7.7(2)
O13 C14 C15 O16 -5.5(2)
C14 C15 O16 C3 16.6(2)
O13 C3 O16 C15 -21.4(2)
C2 C3 O16 C15 -141.29(16)
C3A C3 O16 C15 103.60(17)
C8 C9 O19 C20 -2.0(3)
C10 C9 O19 C20 177.99(17)

loop_
_cod_related_entry_id
_cod_related_entry_code
_cod_related_entry_database
1 30651531 ChemSpider
